data_7107100
loop_
_publ_author_name
'Mingwen Zhu'
'Ken-ichi Fujita'
'Ryohei Yamaguchi'

_publ_section_title
;
 Efficient synthesis of biazoles by aerobic oxidative homocoupling of
 azoles catalyzed by a copper(I)/2-pyridonate catalytic system
;
_journal_name_full Chem.Commun.
_journal_page_first 12876
_journal_paper_doi 10.1039/c1cc15363c
_journal_volume 47
_journal_year 2011
_chemical_formula_moiety 'C16 H14 N4 '
_chemical_formula_sum 'C16 H14 N4'
_chemical_formula_weight 262.31
_space_group_IT_number 14
_symmetry_cell_setting monoclinic
_symmetry_Int_Tables_number 14
_symmetry_space_group_name_Hall '-P 2yn'
_symmetry_space_group_name_H-M 'P 1 21/n 1'
_cell_angle_alpha 90.0000
_cell_angle_beta 94.706(6)
_cell_angle_gamma 90.0000
_cell_formula_units_Z 2
_cell_length_a 6.3969(14)
_cell_length_b 5.7315(11)
_cell_length_c 17.007(3)
_cell_measurement_reflns_used 3261
_cell_measurement_temperature 173.1
_cell_measurement_theta_max 27.4
_cell_measurement_theta_min 3.3
_cell_volume 621.4(2)
_computing_cell_refinement PROCESS-AUTO
_computing_data_collection PROCESS-AUTO
_computing_data_reduction CrystalStructure
_computing_publication_material 'CrystalStructure 3.8'
_computing_structure_refinement CRYSTALS
_computing_structure_solution SIR92
_diffrn_ambient_temperature 173.1
_diffrn_detector_area_resol_mean 10.00
_diffrn_measured_fraction_theta_full 0.999
_diffrn_measured_fraction_theta_max 0.999
_diffrn_measurement_device_type 'Rigaku RAXIS-RAPID'
_diffrn_measurement_method \w
_diffrn_radiation_type 'Mo K\a'
_diffrn_radiation_wavelength 0.71075
_diffrn_reflns_av_R_equivalents 0.070
_diffrn_reflns_limit_h_max 8
_diffrn_reflns_limit_h_min -8
_diffrn_reflns_limit_k_max 6
_diffrn_reflns_limit_k_min -7
_diffrn_reflns_limit_l_max 21
_diffrn_reflns_limit_l_min -22
_diffrn_reflns_number 5718
_diffrn_reflns_theta_full 27.44
_diffrn_reflns_theta_max 27.44
_exptl_absorpt_coefficient_mu 0.087
_exptl_absorpt_correction_T_max 0.978
_exptl_absorpt_correction_T_min 0.441
_exptl_absorpt_correction_type multi-scan
_exptl_absorpt_process_details
;
Higashi, T. (1995). Program for Absorption Correction.
Rigaku Corporation, Tokyo, Japan.
;
_exptl_crystal_colour unknown
_exptl_crystal_density_diffrn 1.402
_exptl_crystal_density_method 'not measured'
_exptl_crystal_description block
_exptl_crystal_F_000 276.00
_exptl_crystal_size_max 0.60
_exptl_crystal_size_mid 0.40
_exptl_crystal_size_min 0.25
_refine_diff_density_max 0.34
_refine_diff_density_min -0.32
_refine_ls_extinction_method none
_refine_ls_goodness_of_fit_ref 1.002
_refine_ls_hydrogen_treatment refall
_refine_ls_number_parameters 98
_refine_ls_number_reflns 691
_refine_ls_R_factor_gt 0.0650
_refine_ls_shift/su_max 0.0000
_refine_ls_structure_factor_coef F
_refine_ls_weighting_details 'w = 1/[0.0043Fo^2^ + 1.0000\s(Fo^2^)]'
_refine_ls_weighting_scheme calc
_refine_ls_wR_factor_ref 0.0905
_reflns_number_gt 685
_reflns_number_total 1414
_reflns_threshold_expression F^2^>2.0\s(F^2^)
_cod_data_source_file c1cc15363c.txt
_cod_data_source_block '_shu32'
_cod_original_formula_sum 'C16 H14 N4 '
_cod_database_code 7107100

loop_
_symmetry_equiv_pos_site_id
_symmetry_equiv_pos_as_xyz
1 +X,+Y,+Z
2 1/2-X,1/2+Y,1/2-Z
3 -X,-Y,-Z
4 1/2+X,1/2-Y,1/2+Z

loop_
_atom_site_label
_atom_site_type_symbol
_atom_site_fract_x
_atom_site_fract_y
_atom_site_fract_z
_atom_site_U_iso_or_equiv
_atom_site_adp_type
_atom_site_occupancy
_atom_site_symmetry_multiplicity
_atom_site_calc_flag
_atom_site_refinement_flags
N(1) N 0.8004(4) 0.2259(5) 0.98144(17) 0.0396(9) Uani 1.00 1 d .
N(2) N 1.0946(4) 0.1828(5) 0.91865(17) 0.0384(9) Uani 1.00 1 d .
C(3) C 0.8082(5) 0.3988(6) 0.9248(2) 0.0372(11) Uani 1.00 1 d .
C(4) C 0.9908(5) 0.3744(6) 0.8853(2) 0.0368(10) Uani 1.00 1 d .
C(5) C 0.9715(5) 0.1011(6) 0.9757(2) 0.0350(10) Uani 1.00 1 d .
C(6) C 1.2945(5) 0.0940(7) 0.8954(2) 0.0442(12) Uani 1.00 1 d .
C(7) C 0.8994(6) 0.7021(7) 0.8057(2) 0.0434(11) Uani 1.00 1 d .
C(8) C 0.7166(6) 0.7300(7) 0.8450(2) 0.0458(12) Uani 1.00 1 d .
C(9) C 1.0405(6) 0.5251(7) 0.8252(2) 0.0422(12) Uani 1.00 1 d .
C(10) C 0.6688(5) 0.5808(7) 0.9048(2) 0.0419(11) Uani 1.00 1 d .
H(1) H 0.9266 0.8072 0.7646 0.052 Uiso 1.00 1 c R
H(2) H 0.6237 0.8546 0.8301 0.055 Uiso 1.00 1 c R
H(3) H 1.1653 0.5072 0.7992 0.051 Uiso 1.00 1 c R
H(4) H 0.5450 0.6014 0.9313 0.050 Uiso 1.00 1 c R
H(5) H 1.2678 -0.0195 0.8551 0.054 Uiso 1.00 1 c R
H(6) H 1.3706 0.0243 0.9396 0.054 Uiso 1.00 1 c R
H(7) H 1.3744 0.2181 0.8761 0.054 Uiso 1.00 1 c R

loop_
_atom_site_aniso_label
_atom_site_aniso_U_11
_atom_site_aniso_U_22
_atom_site_aniso_U_33
_atom_site_aniso_U_12
_atom_site_aniso_U_13
_atom_site_aniso_U_23
N(1) 0.0218(18) 0.047(2) 0.0496(18) -0.0002(17) -0.0003(13) -0.0019(16)
N(2) 0.0192(16) 0.048(2) 0.0486(17) -0.0003(15) 0.0029(14) -0.0011(16)
C(3) 0.024(2) 0.044(2) 0.043(2) -0.0006(19) 0.0009(16) -0.0008(19)
C(4) 0.025(2) 0.041(2) 0.043(2) 0.0009(19) -0.0029(16) -0.0040(18)
C(5) 0.017(2) 0.042(2) 0.045(2) -0.0033(19) 0.0003(16) -0.0072(17)
C(6) 0.025(2) 0.056(2) 0.053(2) 0.002(2) 0.0085(17) 0.004(2)
C(7) 0.037(2) 0.048(2) 0.044(2) -0.001(2) -0.0009(18) 0.0046(19)
C(8) 0.033(2) 0.051(2) 0.052(2) 0.009(2) -0.0036(19) -0.000(2)
C(9) 0.028(2) 0.052(2) 0.047(2) -0.002(2) 0.0018(17) -0.004(2)
C(10) 0.026(2) 0.050(2) 0.050(2) 0.004(2) 0.0004(17) 0.0027(19)

loop_
_atom_type_symbol
_atom_type_description
_atom_type_scat_dispersion_real
_atom_type_scat_dispersion_imag
_atom_type_scat_source
C C 0.003 0.002
;
International Tables for Crystallography
(1992, Vol. C, Tables 4.2.6.8 and 6.1.1.4)
;
H H 0.000 0.000
;
International Tables for Crystallography
(1992, Vol. C, Table 6.1.1.4)
;
N N 0.006 0.003
;
International Tables for Crystallography
(1992, Vol. C, Tables 4.2.6.8 and 6.1.1.4)
;

loop_
_geom_angle_atom_site_label_1
_geom_angle_atom_site_label_2
_geom_angle_atom_site_label_3
_geom_angle
_geom_angle_publ_flag
_geom_angle_site_symmetry_3
C(3) N(1) C(5) 105.0(3) yes .
C(4) N(2) C(5) 106.0(3) yes .
C(4) N(2) C(6) 124.6(3) yes .
C(5) N(2) C(6) 129.4(3) yes .
N(1) C(3) C(4) 109.9(3) yes .
N(1) C(3) C(10) 130.2(3) yes .
C(4) C(3) C(10) 119.9(3) yes .
N(2) C(4) C(3) 105.9(3) yes .
N(2) C(4) C(9) 131.5(3) yes .
C(3) C(4) C(9) 122.6(3) yes .
N(1) C(5) N(2) 113.1(3) yes .
N(1) C(5) C(5) 124.2(3) yes 3_757
N(2) C(5) C(5) 122.7(3) yes 3_757
C(8) C(7) C(9) 121.6(3) yes .
C(7) C(8) C(10) 121.6(3) yes .
C(4) C(9) C(7) 116.6(3) yes .
C(3) C(10) C(8) 117.8(3) yes .
N(2) C(6) H(5) 108.9 no .
N(2) C(6) H(6) 109.6 no .
N(2) C(6) H(7) 109.9 no .
H(5) C(6) H(6) 109.5 no .
H(5) C(6) H(7) 109.5 no .
H(6) C(6) H(7) 109.5 no .
C(8) C(7) H(1) 119.2(4) no .
C(9) C(7) H(1) 119.2(4) no .
C(7) C(8) H(2) 119.1(4) no .
C(10) C(8) H(2) 119.3(4) no .
C(4) C(9) H(3) 121.7(4) no .
C(7) C(9) H(3) 121.7(4) no .
C(3) C(10) H(4) 121.2(4) no .
C(8) C(10) H(4) 121.0(4) no .

loop_
_geom_bond_atom_site_label_1
_geom_bond_atom_site_label_2
_geom_bond_distance
_geom_bond_publ_flag
_geom_bond_site_symmetry_2
N(1) C(3) 1.385(4) yes .
N(1) C(5) 1.318(4) yes .
N(2) C(4) 1.381(4) yes .
N(2) C(5) 1.381(4) yes .
N(2) C(6) 1.461(4) yes .
C(3) C(4) 1.401(5) yes .
C(3) C(10) 1.396(5) yes .
C(4) C(9) 1.394(5) yes .
C(5) C(5) 1.452(5) yes 3_757
C(7) C(8) 1.403(5) yes .
C(7) C(9) 1.380(5) yes .
C(8) C(10) 1.382(5) yes .
C(6) H(5) 0.950 no .
C(6) H(6) 0.950 no .
C(6) H(7) 0.950 no .
C(7) H(1) 0.950(5) no .
C(8) H(2) 0.950(5) no .
C(9) H(3) 0.950(5) no .
C(10) H(4) 0.950(5) no .
